data_4123116
loop_
_publ_author_name
'Hamilton, Clifton R.'
'Gau, Michael R.'
'Baglia, Regina A.'
'McWilliams, Sean F.'
'Zdilla, Michael J.'

_publ_section_title
;
 Mechanistic Elucidation of the Stepwise Formation of a Tetranuclear
 Manganese Pinned Butterfly Cluster via N-N Bond Cleavage, Hydrogen Atom
 Transfer, and Cluster Rearrangement.
;
_journal_name_full 'Journal of the American Chemical Society'
_journal_page_first 141218154447008
_journal_paper_doi 10.1021/ja508244x
_journal_year 2014
_chemical_formula_moiety 'C34 H58 Mn2 N6 Si4'
_chemical_formula_sum 'C34 H58 Mn2 N6 Si4'
_chemical_formula_weight 773.10
_chemical_name_systematic
;
 ?
;
_space_group_crystal_system triclinic
_space_group_IT_number 2
_space_group_name_Hall '-P 1'
_space_group_name_H-M_alt 'P -1'
_symmetry_space_group_name_Hall '-P 1'
_symmetry_space_group_name_H-M 'P -1'
_atom_sites_solution_hydrogens mixed
_audit_creation_method SHELXL-2013
_cell_angle_alpha 100.650(7)
_cell_angle_beta 94.510(7)
_cell_angle_gamma 96.956(7)
_cell_formula_units_Z 1
_cell_length_a 8.746(3)
_cell_length_b 10.811(4)
_cell_length_c 11.224(4)
_cell_measurement_reflns_used 6379
_cell_measurement_temperature 173(2)
_cell_measurement_theta_max 28.004
_cell_measurement_theta_min 2.3635
_cell_volume 1029.7(6)
_computing_cell_refinement 'SAINT (Bruker AXS)'
_computing_data_collection 'COSMO (Bruker AXS)'
_computing_data_reduction 'SADABS (Bruker AXS)'
_computing_molecular_graphics 'XP (Sheldrick, 2013)'
_computing_publication_material 'APEX2 (Bruker AXS)'
_computing_structure_refinement 'SHELXL-2013 (Sheldrick, 2013)'
_computing_structure_solution 'SHELXL-2013 (Sheldrick, 2013)'
_diffrn_ambient_temperature 173(2)
_diffrn_detector_area_resol_mean 8.333
_diffrn_measured_fraction_theta_full 0.953
_diffrn_measured_fraction_theta_max 0.938
_diffrn_measurement_device_type 'Bruker Kappa APEX II DUO'
_diffrn_measurement_method 'Phi/omega scans'
_diffrn_radiation_type MoK\a
_diffrn_radiation_wavelength 0.71073
_diffrn_reflns_av_R_equivalents 0.0295
_diffrn_reflns_av_unetI/netI 0.0306
_diffrn_reflns_Laue_measured_fraction_full 0.953
_diffrn_reflns_Laue_measured_fraction_max 0.938
_diffrn_reflns_limit_h_max 11
_diffrn_reflns_limit_h_min -11
_diffrn_reflns_limit_k_max 14
_diffrn_reflns_limit_k_min -14
_diffrn_reflns_limit_l_max 15
_diffrn_reflns_limit_l_min -14
_diffrn_reflns_number 11325
_diffrn_reflns_point_group_measured_fraction_full 0.953
_diffrn_reflns_point_group_measured_fraction_max 0.938
_diffrn_reflns_theta_full 25.242
_diffrn_reflns_theta_max 28.567
_diffrn_reflns_theta_min 1.856
_diffrn_source 'Sealed tube'
_exptl_absorpt_coefficient_mu 0.760
_exptl_absorpt_correction_T_max 0.7456
_exptl_absorpt_correction_T_min 0.6971
_exptl_absorpt_correction_type multi-scan
_exptl_absorpt_process_details
;
 11312 Corrected reflections written to file
 Estimated minimum and maximum transmission:  0.6971  0.7456
 The ratio of these values is more reliable than their absolute values!
 Additional spherical absorption correction applied with mu*r =  0.2000
 Lambda/2 correction factor = 0.0015
;
_exptl_crystal_colour 'pale pink'
_exptl_crystal_density_diffrn 1.247
_exptl_crystal_description block
_exptl_crystal_F_000 410
_exptl_crystal_size_max 0.350
_exptl_crystal_size_mid 0.225
_exptl_crystal_size_min 0.175
_refine_diff_density_max 0.458
_refine_diff_density_min -0.423
_refine_diff_density_rms 0.079
_refine_ls_extinction_method none
_refine_ls_goodness_of_fit_ref 1.122
_refine_ls_hydrogen_treatment mixed
_refine_ls_matrix_type full
_refine_ls_number_parameters 267
_refine_ls_number_reflns 4924
_refine_ls_number_restraints 42
_refine_ls_restrained_S_all 1.187
_refine_ls_R_factor_all 0.0505
_refine_ls_R_factor_gt 0.0435
_refine_ls_shift/su_max 0.004
_refine_ls_shift/su_mean 0.000
_refine_ls_structure_factor_coef Fsqd
_refine_ls_weighting_details
;
 w=1/[\s^2^(Fo^2^)+(0.0436P)^2^+2.4264P]
 where P=(Fo^2^+2Fc^2^)/3
;
_refine_ls_weighting_scheme calc
_refine_ls_wR_factor_gt 0.1419
_refine_ls_wR_factor_ref 0.1445
_reflns_Friedel_coverage 0.000
_reflns_number_gt 4212
_reflns_number_total 4924
_reflns_threshold_expression 'I > 2\s(I)'
_cod_data_source_file ja508244x_si_002.cif
_cod_data_source_block 1bpy
_cod_original_cell_volume 1029.7(7)
_cod_database_code 4123116
_shelx_space_group_comment
;
The symmetry employed for this shelxl refinement is uniquely defined
by the following loop, which should always be used as a source of
symmetry information in preference to the above space-group names.
They are only intended as comments.
;
_shelx_estimated_absorpt_t_min 0.777
_shelx_estimated_absorpt_t_max 0.878
_shelxl_version_number 2013-2

loop_
_space_group_symop_operation_xyz
'x, y, z'
'-x, -y, -z'

loop_
_atom_site_label
_atom_site_type_symbol
_atom_site_fract_x
_atom_site_fract_y
_atom_site_fract_z
_atom_site_U_iso_or_equiv
_atom_site_adp_type
_atom_site_occupancy
_atom_site_site_symmetry_order
_atom_site_calc_flag
_atom_site_refinement_flags_posn
_atom_site_refinement_flags_adp
_atom_site_refinement_flags_occupancy
_atom_site_disorder_assembly
_atom_site_disorder_group
Si1 Si 0.86885(11) 0.70307(9) 0.78892(9) 0.0323(2) Uani 1 1 d . . . . .
Si2 Si 0.54916(11) 0.75861(9) 0.83077(8) 0.0297(2) Uani 1 1 d . . . . .
N2 N 0.6802(3) 0.6953(2) 0.7447(2) 0.0263(5) Uani 1 1 d D . . . .
C12 C 0.9732(6) 0.8652(5) 0.8154(7) 0.087(2) Uani 1 1 d . . . . .
H12A H 0.9269 0.9201 0.8781 0.131 Uiso 1 1 calc R U . . .
H12B H 0.9661 0.8977 0.7395 0.131 Uiso 1 1 calc R U . . .
H12C H 1.0822 0.8643 0.8426 0.131 Uiso 1 1 calc R U . . .
C13 C 0.9675(4) 0.6103(4) 0.6705(4) 0.0458(9) Uani 1 1 d . . . . .
H13A H 0.9508 0.6404 0.5939 0.069 Uiso 1 1 calc R U . . .
H13B H 0.9252 0.5202 0.6582 0.069 Uiso 1 1 calc R U . . .
H13C H 1.0787 0.6212 0.6965 0.069 Uiso 1 1 calc R U . . .
C14 C 0.9071(7) 0.6380(7) 0.9269(5) 0.085(2) Uani 1 1 d . . . . .
H14A H 0.8577 0.6838 0.9937 0.128 Uiso 1 1 calc R U . . .
H14B H 1.0191 0.6479 0.9495 0.128 Uiso 1 1 calc R U . . .
H14C H 0.8649 0.5476 0.9109 0.128 Uiso 1 1 calc R U . . .
C15 C 0.6281(5) 0.8545(4) 0.9815(4) 0.0522(11) Uani 1 1 d . . . . .
H15A H 0.6845 0.8026 1.0277 0.078 Uiso 1 1 calc R U . . .
H15B H 0.5430 0.8836 1.0261 0.078 Uiso 1 1 calc R U . . .
H15C H 0.6989 0.9282 0.9707 0.078 Uiso 1 1 calc R U . . .
C16 C 0.4467(5) 0.8655(4) 0.7535(4) 0.0452(9) Uani 1 1 d . . . . .
H16A H 0.4017 0.8200 0.6722 0.068 Uiso 1 1 calc R U . . .
H16B H 0.5199 0.9392 0.7459 0.068 Uiso 1 1 calc R U . . .
H16C H 0.3641 0.8944 0.8013 0.068 Uiso 1 1 calc R U . . .
C17 C 0.4011(5) 0.6340(4) 0.8596(4) 0.0476(10) Uani 1 1 d . . . . .
H17A H 0.4513 0.5749 0.9009 0.071 Uiso 1 1 calc R U . . .
H17B H 0.3454 0.5876 0.7820 0.071 Uiso 1 1 calc R U . . .
H17C H 0.3278 0.6732 0.9113 0.071 Uiso 1 1 calc R U . . .
Mn1 Mn 0.61028(6) 0.60683(4) 0.57270(4) 0.02315(16) Uani 0.960(2) 1 d . . P A 1
N1 N 0.3739(3) 0.5862(2) 0.4946(3) 0.0250(6) Uani 0.960(2) 1 d . . P A 1
H1 H 0.329(5) 0.602(4) 0.546(4) 0.024(10) Uiso 0.960(2) 1 d . . P A 1
N3 N 0.7230(3) 0.7151(2) 0.4541(3) 0.0285(6) Uani 0.960(2) 1 d . . P A 1
C1 C 0.3367(4) 0.6621(3) 0.4121(3) 0.0277(7) Uani 0.960(2) 1 d . . P A 1
C2 C 0.3932(5) 0.6432(4) 0.3002(3) 0.0381(8) Uani 0.960(2) 1 d . . P A 1
H2A H 0.4539 0.5767 0.2795 0.046 Uiso 0.960(2) 1 calc R U P A 1
C3 C 0.3636(6) 0.7186(5) 0.2183(4) 0.0554(12) Uani 0.960(2) 1 d . . P A 1
H3A H 0.4046 0.7048 0.1418 0.067 Uiso 0.960(2) 1 calc R U P A 1
C4 C 0.2759(7) 0.8132(4) 0.2458(5) 0.0642(16) Uani 0.960(2) 1 d . . P A 1
H4A H 0.2556 0.8655 0.1887 0.077 Uiso 0.960(2) 1 calc R U P A 1
C5 C 0.2174(6) 0.8329(4) 0.3546(5) 0.0562(13) Uani 0.960(2) 1 d . . P A 1
H5A H 0.1559 0.8991 0.3738 0.067 Uiso 0.960(2) 1 calc R U P A 1
C6 C 0.2464(4) 0.7576(3) 0.4377(4) 0.0391(9) Uani 0.960(2) 1 d . . P A 1
H6A H 0.2037 0.7717 0.5135 0.047 Uiso 0.960(2) 1 calc R U P A 1
C7 C 0.7989(5) 0.6649(4) 0.3648(3) 0.0366(8) Uani 0.960(2) 1 d . . P A 1
H7A H 0.8212 0.5806 0.3615 0.044 Uiso 0.960(2) 1 calc R U P A 1
C8 C 0.8469(6) 0.7271(5) 0.2775(4) 0.0545(12) Uani 0.960(2) 1 d . . P A 1
H8A H 0.9009 0.6876 0.2140 0.065 Uiso 0.960(2) 1 calc R U P A 1
C9 C 0.8152(7) 0.8478(5) 0.2835(4) 0.0652(16) Uani 0.960(2) 1 d . . P A 1
H9A H 0.8456 0.8942 0.2232 0.078 Uiso 0.960(2) 1 calc R U P A 1
C10 C 0.7401(6) 0.9015(4) 0.3763(5) 0.0580(14) Uani 0.960(2) 1 d . . P A 1
H10A H 0.7195 0.9866 0.3828 0.070 Uiso 0.960(2) 1 calc R U P A 1
C11 C 0.6946(5) 0.8332(3) 0.4595(4) 0.0448(10) Uani 0.960(2) 1 d . . P A 1
H11A H 0.6407 0.8710 0.5239 0.054 Uiso 0.960(2) 1 calc R U P A 1
Mn1' Mn 0.5992(5) 0.5410(3) 0.6172(2) 0.053(6) Uani 0.040(2) 1 d D . P A 2
N1' N 0.3605(5) 0.4597(10) 0.5694(5) 0.033(7) Uani 0.040(2) 1 d D . P A 2
H1'A H 0.2905 0.5232 0.5977 0.039 Uiso 0.040(2) 1 calc R U P A 2
N3' N 0.6680(3) 0.3682(4) 0.6565(5) 0.033(7) Uani 0.040(2) 1 d D . P A 2
C1' C 0.3125(4) 0.3438(9) 0.6017(4) 0.033(7) Uani 0.040(2) 1 d D . P A 2
C2' C 0.3660(11) 0.2346(11) 0.5444(9) 0.033(7) Uani 0.040(2) 1 d D . P A 2
H2'A H 0.4349 0.2389 0.4835 0.039 Uiso 0.040(2) 1 calc R U P A 2
C3' C 0.3180(15) 0.1189(10) 0.5768(12) 0.033(7) Uani 0.040(2) 1 d D . P A 2
H3'A H 0.3541 0.0438 0.5379 0.039 Uiso 0.040(2) 1 calc R U P A 2
C4' C 0.2171(14) 0.1134(9) 0.6660(11) 0.033(7) Uani 0.040(2) 1 d D . P A 2
H4'A H 0.1843 0.0344 0.6880 0.039 Uiso 0.040(2) 1 calc R U P A 2
C5' C 0.1639(15) 0.2232(9) 0.7231(11) 0.033(7) Uani 0.040(2) 1 d D . P A 2
H5'A H 0.0949 0.2191 0.7840 0.039 Uiso 0.040(2) 1 calc R U P A 2
C6' C 0.2118(12) 0.3389(9) 0.6908(8) 0.033(7) Uani 0.040(2) 1 d D . P A 2
H6'A H 0.1758 0.4142 0.7296 0.039 Uiso 0.040(2) 1 calc R U P A 2
C7' C 0.6399(8) 0.3370(7) 0.7633(7) 0.033(7) Uani 0.040(2) 1 d D . P A 2
H7'A H 0.5903 0.3910 0.8201 0.039 Uiso 0.040(2) 1 calc R U P A 2
C8' C 0.6836(10) 0.2249(8) 0.7914(10) 0.033(7) Uani 0.040(2) 1 d D . P A 2
H8'A H 0.6641 0.2020 0.8671 0.039 Uiso 0.040(2) 1 calc R U P A 2
C9' C 0.7561(8) 0.1471(6) 0.7068(12) 0.033(7) Uani 0.040(2) 1 d D . P A 2
H9'A H 0.7867 0.0705 0.7242 0.039 Uiso 0.040(2) 1 calc R U P A 2
C10' C 0.7835(11) 0.1827(6) 0.5964(11) 0.033(7) Uani 0.040(2) 1 d D . P A 2
H10B H 0.8329 0.1307 0.5377 0.039 Uiso 0.040(2) 1 calc R U P A 2
C11' C 0.7374(9) 0.2958(6) 0.5732(8) 0.033(7) Uani 0.040(2) 1 d D . P A 2
H11B H 0.7553 0.3214 0.4984 0.039 Uiso 0.040(2) 1 calc R U P A 2

loop_
_atom_site_aniso_label
_atom_site_aniso_U_11
_atom_site_aniso_U_22
_atom_site_aniso_U_33
_atom_site_aniso_U_23
_atom_site_aniso_U_13
_atom_site_aniso_U_12
Si1 0.0261(5) 0.0356(5) 0.0331(5) 0.0022(4) -0.0017(4) 0.0060(4)
Si2 0.0299(5) 0.0323(4) 0.0244(4) -0.0025(3) 0.0017(3) 0.0074(3)
N2 0.0242(13) 0.0288(12) 0.0251(12) 0.0015(10) 0.0017(10) 0.0065(10)
C12 0.045(3) 0.048(3) 0.149(6) -0.020(3) 0.017(3) -0.013(2)
C13 0.0281(19) 0.056(2) 0.051(2) 0.0010(18) 0.0025(16) 0.0155(17)
C14 0.068(4) 0.154(6) 0.052(3) 0.046(3) 0.002(2) 0.055(4)
C15 0.053(3) 0.062(3) 0.0328(19) -0.0162(18) -0.0044(17) 0.016(2)
C16 0.052(2) 0.045(2) 0.0405(19) 0.0022(16) 0.0029(17) 0.0251(18)
C17 0.042(2) 0.052(2) 0.047(2) 0.0038(18) 0.0159(18) 0.0038(18)
Mn1 0.0268(3) 0.0205(2) 0.0217(2) 0.00315(17) 0.00196(17) 0.00367(17)
N1 0.0289(15) 0.0239(12) 0.0231(13) 0.0038(10) 0.0037(11) 0.0072(10)
N3 0.0326(16) 0.0238(12) 0.0301(14) 0.0086(10) 0.0018(11) 0.0037(11)
C1 0.0235(16) 0.0225(14) 0.0350(17) 0.0049(12) -0.0048(13) 0.0011(11)
C2 0.044(2) 0.0374(18) 0.0329(18) 0.0119(15) -0.0018(15) 0.0006(16)
C3 0.066(3) 0.054(3) 0.044(2) 0.027(2) -0.011(2) -0.013(2)
C4 0.074(4) 0.044(2) 0.073(3) 0.032(2) -0.030(3) -0.005(2)
C5 0.052(3) 0.032(2) 0.082(4) 0.018(2) -0.026(3) 0.0084(18)
C6 0.033(2) 0.0259(16) 0.057(2) 0.0082(15) -0.0081(17) 0.0072(14)
C7 0.039(2) 0.0378(18) 0.0314(17) 0.0048(14) 0.0043(15) 0.0012(15)
C8 0.060(3) 0.064(3) 0.034(2) 0.0084(19) 0.0084(19) -0.018(2)
C9 0.084(4) 0.063(3) 0.042(2) 0.030(2) -0.016(2) -0.033(3)
C10 0.065(3) 0.037(2) 0.072(3) 0.029(2) -0.017(3) -0.005(2)
C11 0.050(2) 0.0254(17) 0.059(3) 0.0094(16) 0.004(2) 0.0048(16)
Mn1' 0.058(12) 0.070(13) 0.037(8) 0.022(8) 0.005(7) 0.014(9)
N1' 0.038(15) 0.038(15) 0.031(13) 0.023(12) 0.010(11) 0.010(11)
N3' 0.038(15) 0.038(15) 0.031(13) 0.023(12) 0.010(11) 0.010(11)
C1' 0.038(15) 0.038(15) 0.031(13) 0.023(12) 0.010(11) 0.010(11)
C2' 0.038(15) 0.038(15) 0.031(13) 0.023(12) 0.010(11) 0.010(11)
C3' 0.038(15) 0.038(15) 0.031(13) 0.023(12) 0.010(11) 0.010(11)
C4' 0.038(15) 0.038(15) 0.031(13) 0.023(12) 0.010(11) 0.010(11)
C5' 0.038(15) 0.038(15) 0.031(13) 0.023(12) 0.010(11) 0.010(11)
C6' 0.038(15) 0.038(15) 0.031(13) 0.023(12) 0.010(11) 0.010(11)
C7' 0.038(15) 0.038(15) 0.031(13) 0.023(12) 0.010(11) 0.010(11)
C8' 0.038(15) 0.038(15) 0.031(13) 0.023(12) 0.010(11) 0.010(11)
C9' 0.038(15) 0.038(15) 0.031(13) 0.023(12) 0.010(11) 0.010(11)
C10' 0.038(15) 0.038(15) 0.031(13) 0.023(12) 0.010(11) 0.010(11)
C11' 0.038(15) 0.038(15) 0.031(13) 0.023(12) 0.010(11) 0.010(11)

loop_
_atom_type_symbol
_atom_type_description
_atom_type_scat_dispersion_real
_atom_type_scat_dispersion_imag
_atom_type_scat_source
C C 0.0033 0.0016 'International Tables Vol C Tables 4.2.6.8 and 6.1.1.4'
H H 0.0000 0.0000 'International Tables Vol C Tables 4.2.6.8 and 6.1.1.4'
N N 0.0061 0.0033 'International Tables Vol C Tables 4.2.6.8 and 6.1.1.4'
Si Si 0.0817 0.0704 'International Tables Vol C Tables 4.2.6.8 and 6.1.1.4'
Mn Mn 0.3368 0.7283 'International Tables Vol C Tables 4.2.6.8 and 6.1.1.4'

loop_
_geom_angle_atom_site_label_1
_geom_angle_atom_site_label_2
_geom_angle_atom_site_label_3
_geom_angle
_geom_angle_site_symmetry_1
_geom_angle_site_symmetry_3
N2 Si1 C12 113.0(2) . .
N2 Si1 C14 113.5(2) . .
C12 Si1 C14 108.0(4) . .
N2 Si1 C13 111.28(15) . .
C12 Si1 C13 105.0(2) . .
C14 Si1 C13 105.5(2) . .
N2 Si2 C16 110.93(16) . .
N2 Si2 C17 111.19(16) . .
C16 Si2 C17 107.0(2) . .
N2 Si2 C15 115.54(17) . .
C16 Si2 C15 105.4(2) . .
C17 Si2 C15 106.3(2) . .
Si1 N2 Si2 125.53(14) . .
Si1 N2 Mn1' 112.69(16) . .
Si2 N2 Mn1' 116.1(2) . .
Si1 N2 Mn1 115.83(14) . .
Si2 N2 Mn1 118.61(14) . .
N2 Mn1 N1 123.64(11) . 2_666
N2 Mn1 N3 107.82(11) . .
N1 Mn1 N3 107.30(11) 2_666 .
N2 Mn1 N1 122.67(11) . .
N1 Mn1 N1 92.02(11) 2_666 .
N3 Mn1 N1 100.31(11) . .
N2 Mn1 Mn1 141.93(8) . 2_666
N1 Mn1 Mn1 46.57(8) 2_666 2_666
N3 Mn1 Mn1 110.01(8) . 2_666
N1 Mn1 Mn1 45.44(7) . 2_666
C1 N1 Mn1 118.6(2) . 2_666
C1 N1 Mn1 118.4(2) . .
Mn1 N1 Mn1 87.98(11) 2_666 .
C7 N3 C11 118.1(3) . .
C7 N3 Mn1 123.4(2) . .
C11 N3 Mn1 117.7(3) . .
C2 C1 C6 117.8(4) . .
C2 C1 N1 119.3(3) . .
C6 C1 N1 122.9(4) . .
C3 C2 C1 121.0(4) . .
C4 C3 C2 120.3(5) . .
C5 C4 C3 119.8(4) . .
C4 C5 C6 120.4(4) . .
C5 C6 C1 120.6(5) . .
N3 C7 C8 123.4(4) . .
C7 C8 C9 117.8(5) . .
C10 C9 C8 119.4(4) . .
C11 C10 C9 119.5(4) . .
N3 C11 C10 121.8(4) . .
N2 Mn1' N3' 114.17(17) . .
N2 Mn1' N1' 119.3(4) . 2_666
N3' Mn1' N1' 105.8(4) . 2_666
N2 Mn1' N1' 126.4(4) . .
N3' Mn1' N1' 93.4(3) . .
N1' Mn1' N1' 92.99(5) 2_666 .
N2 Mn1' Mn1' 141.9(2) . 2_666
N3' Mn1' Mn1' 103.9(2) . 2_666
N1' Mn1' Mn1' 46.49(4) 2_666 2_666
N1' Mn1' Mn1' 46.49(3) . 2_666
C1' N1' Mn1' 118.1(5) . 2_666
C1' N1' Mn1' 117.8(4) . .
Mn1' N1' Mn1' 87.01(5) 2_666 .
C11' N3' C7' 122.63(12) . .
C11' N3' Mn1' 118.68(12) . .
C7' N3' Mn1' 118.68(12) . .
C6' C1' C2' 120.82(11) . .
C6' C1' N1' 119.59(9) . .
C2' C1' N1' 119.59(10) . .
C1' C2' C3' 119.57(12) . .
C4' C3' C2' 119.89(13) . .
C3' C4' C5' 120.27(13) . .
C4' C5' C6' 119.89(13) . .
C1' C6' C5' 119.57(12) . .
N3' C7' C8' 119.92(13) . .
C9' C8' C7' 119.04(13) . .
C8' C9' C10' 119.44(13) . .
C9' C10' C11' 119.04(13) . .
N3' C11' C10' 119.92(13) . .

loop_
_geom_bond_atom_site_label_1
_geom_bond_atom_site_label_2
_geom_bond_distance
_geom_bond_site_symmetry_2
Si1 N2 1.673(3) .
Si1 C12 1.836(5) .
Si1 C14 1.839(5) .
Si1 C13 1.847(4) .
Si2 N2 1.684(3) .
Si2 C16 1.841(4) .
Si2 C17 1.844(4) .
Si2 C15 1.846(4) .
N2 Mn1' 2.0007(11) .
N2 Mn1 2.001(2) .
Mn1 N1 2.109(3) 2_666
Mn1 N3 2.148(3) .
Mn1 N1 2.150(3) .
Mn1 Mn1 2.9584(12) 2_666
N1 C1 1.391(4) .
N1 Mn1 2.109(3) 2_666
N3 C7 1.315(5) .
N3 C11 1.321(5) .
C1 C2 1.376(5) .
C1 C6 1.377(5) .
C2 C3 1.367(5) .
C3 C4 1.356(8) .
C4 C5 1.352(8) .
C5 C6 1.374(6) .
C7 C8 1.352(6) .
C8 C9 1.358(8) .
C9 C10 1.353(8) .
C10 C11 1.348(6) .
Mn1' N3' 2.1409(12) .
Mn1' N1' 2.1500(13) 2_666
Mn1' N1' 2.1500(12) .
Mn1' Mn1' 2.9603(13) 2_666
N1' C1' 1.3938(10) .
N1' Mn1' 2.1500(13) 2_666
N3' C11' 1.3372(10) .
N3' C7' 1.3372(10) .
C1' C6' 1.3873(10) .
C1' C2' 1.3873(10) .
C2' C3' 1.3921(11) .
C3' C4' 1.3906(10) .
C4' C5' 1.3906(10) .
C5' C6' 1.3921(10) .
C7' C8' 1.3948(11) .
C8' C9' 1.3931(10) .
C9' C10' 1.3931(11) .
C10' C11' 1.3948(11) .

loop_
_geom_torsion_atom_site_label_1
_geom_torsion_atom_site_label_2
_geom_torsion_atom_site_label_3
_geom_torsion_atom_site_label_4
_geom_torsion
_geom_torsion_site_symmetry_1
C12 Si1 N2 Si2 -66.6(3) .
C14 Si1 N2 Si2 56.8(3) .
C13 Si1 N2 Si2 175.5(2) .
C12 Si1 N2 Mn1' 141.2(3) .
C14 Si1 N2 Mn1' -95.4(3) .
C13 Si1 N2 Mn1' 23.4(3) .
C12 Si1 N2 Mn1 111.5(3) .
C14 Si1 N2 Mn1 -125.1(3) .
C13 Si1 N2 Mn1 -6.3(2) .
C16 Si2 N2 Si1 124.9(2) .
C17 Si2 N2 Si1 -116.2(2) .
C15 Si2 N2 Si1 5.1(3) .
C16 Si2 N2 Mn1' -83.8(2) .
C17 Si2 N2 Mn1' 35.1(3) .
C15 Si2 N2 Mn1' 156.4(2) .
C16 Si2 N2 Mn1 -53.2(2) .
C17 Si2 N2 Mn1 65.8(2) .
C15 Si2 N2 Mn1 -173.0(2) .
Mn1 N1 C1 C2 -36.6(4) 2_666
Mn1 N1 C1 C2 67.8(4) .
Mn1 N1 C1 C6 144.2(3) 2_666
Mn1 N1 C1 C6 -111.3(3) .
C6 C1 C2 C3 1.5(5) .
N1 C1 C2 C3 -177.8(4) .
C1 C2 C3 C4 -0.7(6) .
C2 C3 C4 C5 -0.1(7) .
C3 C4 C5 C6 0.1(7) .
C4 C5 C6 C1 0.7(6) .
C2 C1 C6 C5 -1.5(5) .
N1 C1 C6 C5 177.7(3) .
C11 N3 C7 C8 -1.1(6) .
Mn1 N3 C7 C8 168.2(3) .
N3 C7 C8 C9 0.4(7) .
C7 C8 C9 C10 1.0(7) .
C8 C9 C10 C11 -1.6(7) .
C7 N3 C11 C10 0.5(6) .
Mn1 N3 C11 C10 -169.4(4) .
C9 C10 C11 N3 0.8(7) .
Mn1' N1' C1' C6' -146.2(6) 2_666
Mn1' N1' C1' C6' 111.4(6) .
Mn1' N1' C1' C2' 33.8(6) 2_666
Mn1' N1' C1' C2' -68.6(6) .
C6' C1' C2' C3' 0.00(4) .
N1' C1' C2' C3' 180.00(3) .
C1' C2' C3' C4' 0.00(6) .
C2' C3' C4' C5' 0.00(9) .
C3' C4' C5' C6' 0.00(9) .
C2' C1' C6' C5' 0.00(7) .
N1' C1' C6' C5' 180.00(4) .
C4' C5' C6' C1' 0.00(9) .
C11' N3' C7' C8' 0.00(3) .
Mn1' N3' C7' C8' 180.00(2) .
N3' C7' C8' C9' 0.00(4) .
C7' C8' C9' C10' 0.00(6) .
C8' C9' C10' C11' 0.00(6) .
C7' N3' C11' C10' 0.00(5) .
Mn1' N3' C11' C10' 180.00(3) .
C9' C10' C11' N3' 0.00(6) .
